data_8000201
loop_
_publ_author_name
'Peng, Yu'
'Ye, Huanqing'
'Li, Zhe'
'Motevalli, Majid'
'Hern\'andez, Ignacio'
'Gillin, William P.'
'Wyatt, Peter B.'

_publ_section_title
;
 Visible-Range Sensitization of Er3+-Based Infrared Emission from
 Perfluorinated 2-Acylphenoxide Complexes
;
_journal_issue 9
_journal_name_full 'The Journal of Physical Chemistry Letters'
_journal_page_first 1560
_journal_paper_doi 10.1021/jz500519e
_journal_volume 5
_journal_year 2014
_chemical_formula_moiety 'C44 Cs Er F52 O8'
_chemical_formula_sum 'C44 Cs Er F52 O8'
_chemical_formula_weight 1944.61
_space_group_crystal_system orthorhombic
_space_group_IT_number 52
_space_group_name_Hall '-P 2a 2bc'
_space_group_name_H-M_alt 'P n n a'
_symmetry_Int_Tables_number 52
_symmetry_space_group_name_Hall '-P 2a 2bc'
_symmetry_space_group_name_H-M 'P n n a'
_atom_sites_solution_primary direct
_atom_sites_solution_secondary difmap
_cell_angle_alpha 90
_cell_angle_beta 90
_cell_angle_gamma 90
_cell_formula_units_Z 4
_cell_length_a 26.1476(11)
_cell_length_b 14.1409(6)
_cell_length_c 14.6773(6)
_cell_measurement_reflns_used 9771
_cell_measurement_temperature 100.(2)
_cell_measurement_theta_max 28.27
_cell_measurement_theta_min 2.54
_cell_volume 5426.9(4)
_computing_cell_refinement 'Bruker SAINT'
_computing_data_collection 'Bruker APEX2'
_computing_data_reduction 'Bruker SAINT'
_computing_molecular_graphics 'Bruker SHELXTL'
_computing_publication_material 'Bruker SHELXTL'
_computing_structure_refinement 'SHELXL-97 (Sheldrick, 2008)'
_computing_structure_solution 'SHELXS-97 (Sheldrick, 2008)'
_diffrn_ambient_temperature 100.(2)
_diffrn_detector_area_resol_mean 8.3333
_diffrn_measured_fraction_theta_full 0.993
_diffrn_measured_fraction_theta_max 0.993
_diffrn_measurement_device_type 'Bruker APEX-II CCD'
_diffrn_measurement_method '\f and \w scans'
_diffrn_radiation_monochromator graphite
_diffrn_radiation_source 'sealed tube'
_diffrn_radiation_type MoK\a
_diffrn_radiation_wavelength 0.71073
_diffrn_reflns_av_R_equivalents 0.0313
_diffrn_reflns_av_sigmaI/netI 0.0276
_diffrn_reflns_limit_h_max 34
_diffrn_reflns_limit_h_min -29
_diffrn_reflns_limit_k_max 8
_diffrn_reflns_limit_k_min -18
_diffrn_reflns_limit_l_max 19
_diffrn_reflns_limit_l_min -19
_diffrn_reflns_number 29091
_diffrn_reflns_theta_full 28.38
_diffrn_reflns_theta_max 28.38
_diffrn_reflns_theta_min 2.00
_exptl_absorpt_coefficient_mu 2.441
_exptl_absorpt_correction_T_max 0.89
_exptl_absorpt_correction_T_min 0.47
_exptl_absorpt_correction_type multi-scan
_exptl_absorpt_process_details 'SADABS V2008/1 (Bruker AXS)'
_exptl_crystal_colour yellow
_exptl_crystal_density_diffrn 2.380
_exptl_crystal_density_method 'not measured'
_exptl_crystal_description shard
_exptl_crystal_F_000 3676
_exptl_crystal_size_max 0.360
_exptl_crystal_size_mid 0.120
_exptl_crystal_size_min 0.050
_refine_diff_density_max 0.789
_refine_diff_density_min -0.576
_refine_ls_extinction_method none
_refine_ls_goodness_of_fit_ref 1.019
_refine_ls_matrix_type full
_refine_ls_number_parameters 479
_refine_ls_number_reflns 6762
_refine_ls_number_restraints 0
_refine_ls_restrained_S_all 1.019
_refine_ls_R_factor_all 0.0346
_refine_ls_R_factor_gt 0.0215
_refine_ls_shift/su_max 0.001
_refine_ls_shift/su_mean 0.000
_refine_ls_structure_factor_coef Fsqd
_refine_ls_weighting_details 'calc w=1/[\s^2^(Fo^2^)+(0.0166P)^2^+4.8922P] where P=(Fo^2^+2Fc^2^)/3'
_refine_ls_weighting_scheme calc
_refine_ls_wR_factor_gt 0.0415
_refine_ls_wR_factor_ref 0.0456
_reflns_number_gt 5513
_reflns_number_total 6762
_reflns_threshold_expression >2sigma(I)
_cod_data_source_file jz500519e_si_002.cif
_cod_data_source_block complex_B
_cod_depositor_comments 'Adding full bibliography for 8000200--8000203.cif.'
_cod_database_code 8000201

loop_
_space_group_symop_operation_xyz
'x, y, z'
'x, -y+1/2, -z+1/2'
'-x+1/2, y+1/2, -z+1/2'
'-x+1/2, -y, z'
'-x, -y, -z'
'-x, y-1/2, z-1/2'
'x-1/2, -y-1/2, z-1/2'
'x-1/2, y, -z'

loop_
_atom_site_type_symbol
_atom_site_label
_atom_site_fract_x
_atom_site_fract_y
_atom_site_fract_z
_atom_site_U_iso_or_equiv
_atom_site_adp_type
_atom_site_calc_flag
_atom_site_refinement_flags
_atom_site_occupancy
C C1 0.27077(9) 0.59996(14) 0.36771(15) 0.0113(4) Uani d . 1
C C2 0.25711(9) 0.12774(14) 0.05402(15) 0.0113(4) Uani d . 1
C C3 0.23815(9) 0.11967(15) -0.03222(15) 0.0142(5) Uani d . 1
C C4 0.31075(9) 0.58315(15) 0.54730(15) 0.0137(5) Uani d . 1
C C5 0.33979(9) 0.55803(15) 0.47416(16) 0.0134(4) Uani d . 1
C C6 0.32198(9) 0.56719(15) 0.38333(15) 0.0115(4) Uani d . 1
C C7 0.35254(9) 0.54685(14) 0.30325(15) 0.0122(5) Uani d . 1
C C8 0.41106(9) 0.56397(16) 0.29972(15) 0.0139(5) Uani d . 1
C C9 0.44129(10) 0.47005(16) 0.29310(16) 0.0163(5) Uani d . 1
C C10 0.49924(10) 0.47113(17) 0.31602(16) 0.0180(5) Uani d . 1
C C11 0.53341(10) 0.53920(18) 0.26192(19) 0.0237(6) Uani d . 1
C C12 0.29809(9) 0.36519(14) 0.02081(15) 0.0111(4) Uani d . 1
C C13 0.34722(9) 0.33776(15) -0.00948(15) 0.0132(5) Uani d . 1
C C14 0.35931(9) 0.32977(15) -0.09974(16) 0.0149(5) Uani d . 1
C C15 0.32235(10) 0.34788(15) -0.16695(15) 0.0145(5) Uani d . 1
C C16 0.27404(9) 0.36873(15) -0.14100(15) 0.0128(5) Uani d . 1
C C17 0.24011(9) 0.62301(14) -0.04839(15) 0.0126(5) Uani d . 1
C C18 0.29173(9) 0.60346(14) -0.01808(15) 0.0121(5) Uani d . 1
C C19 0.33950(10) 0.63461(14) -0.07332(15) 0.0133(5) Uani d . 1
C C20 0.38635(9) 0.65355(15) -0.01111(16) 0.0139(5) Uani d . 1
C C21 0.43057(10) 0.70867(15) -0.05789(16) 0.0162(5) Uani d . 1
C C22 0.48297(10) 0.69878(16) -0.00994(18) 0.0205(5) Uani d . 1
O O1 0.24909(6) 0.60575(10) 0.28866(10) 0.0123(3) Uani d . 1
O O2 0.33481(6) 0.52160(11) 0.22935(10) 0.0144(3) Uani d . 1
O O3 0.28961(6) 0.37494(10) 0.10743(10) 0.0115(3) Uani d . 1
O O4 0.30177(6) 0.56407(10) 0.05468(10) 0.0129(3) Uani d . 1
F F1 0.30595(5) 0.15711(9) 0.06551(9) 0.0149(3) Uani d . 1
F F2 0.26730(6) 0.14228(9) -0.10359(9) 0.0190(3) Uani d . 1
F F3 0.32742(6) 0.57077(10) 0.63259(9) 0.0203(3) Uani d . 1
F F4 0.38497(5) 0.51713(9) 0.49084(9) 0.0185(3) Uani d . 1
F F5 0.42086(6) 0.61455(9) 0.22354(9) 0.0192(3) Uani d . 1
F F6 0.42768(5) 0.61542(9) 0.37079(9) 0.0177(3) Uani d . 1
F F7 0.41932(6) 0.40734(9) 0.35114(10) 0.0217(3) Uani d . 1
F F8 0.43547(6) 0.43519(10) 0.20848(10) 0.0223(3) Uani d . 1
F F9 0.51621(6) 0.38258(10) 0.29955(10) 0.0245(3) Uani d . 1
F F10 0.50480(6) 0.48925(11) 0.40512(10) 0.0260(3) Uani d . 1
F F11 0.52668(7) 0.52785(11) 0.17321(10) 0.0294(4) Uani d . 1
F F12 0.58170(6) 0.52164(13) 0.28208(13) 0.0393(4) Uani d . 1
F F13 0.52287(6) 0.62850(10) 0.28346(12) 0.0304(4) Uani d . 1
F F14 0.38333(5) 0.32076(10) 0.05363(9) 0.0180(3) Uani d . 1
F F15 0.40638(5) 0.30711(10) -0.12538(10) 0.0220(3) Uani d . 1
F F16 0.33625(6) 0.34654(10) -0.25475(9) 0.0200(3) Uani d . 1
F F17 0.23933(5) 0.38808(10) -0.20606(9) 0.0189(3) Uani d . 1
F F18 0.35203(5) 0.56566(9) -0.13320(9) 0.0177(3) Uani d . 1
F F19 0.32987(5) 0.71499(9) -0.12055(9) 0.0164(3) Uani d . 1
F F20 0.40501(5) 0.57071(9) 0.01921(10) 0.0184(3) Uani d . 1
F F21 0.37080(5) 0.70572(9) 0.06083(9) 0.0166(3) Uani d . 1
F F22 0.43594(6) 0.67863(10) -0.14437(10) 0.0227(3) Uani d . 1
F F23 0.41836(6) 0.80100(9) -0.05969(10) 0.0198(3) Uani d . 1
F F24 0.50268(6) 0.61347(10) -0.02405(11) 0.0273(4) Uani d . 1
F F25 0.47847(6) 0.71309(10) 0.07869(10) 0.0256(3) Uani d . 1
F F26 0.51500(6) 0.76252(11) -0.04410(12) 0.0333(4) Uani d . 1
Cs Cs1 0.340326(8) 0.25 0.25 0.01261(5) Uani d S 1
Er Er1 0.25 0.5 0.173199(9) 0.00826(4) Uani d S 1

loop_
_atom_site_aniso_label
_atom_site_aniso_U_11
_atom_site_aniso_U_22
_atom_site_aniso_U_33
_atom_site_aniso_U_12
_atom_site_aniso_U_13
_atom_site_aniso_U_23
C1 0.0141(12) 0.0085(9) 0.0112(11) -0.0024(8) -0.0010(9) -0.0011(8)
C2 0.0090(12) 0.0113(9) 0.0136(10) -0.0022(8) 0.0002(9) 0.0007(8)
C3 0.0203(14) 0.0125(9) 0.0098(10) 0.0005(9) 0.0041(9) 0.0024(8)
C4 0.0178(13) 0.0146(10) 0.0087(11) -0.0019(9) -0.0035(9) 0.0000(8)
C5 0.0101(12) 0.0143(9) 0.0158(11) -0.0010(9) -0.0027(9) -0.0005(8)
C6 0.0110(12) 0.0125(9) 0.0110(11) -0.0004(8) 0.0005(8) -0.0017(8)
C7 0.0129(12) 0.0116(9) 0.0120(11) 0.0004(8) -0.0008(9) 0.0004(8)
C8 0.0126(12) 0.0177(10) 0.0114(11) -0.0021(9) -0.0003(9) -0.0021(8)
C9 0.0163(13) 0.0201(10) 0.0125(11) -0.0015(10) 0.0011(9) -0.0024(9)
C10 0.0132(13) 0.0260(11) 0.0147(12) 0.0036(10) -0.0008(9) -0.0009(9)
C11 0.0131(13) 0.0296(12) 0.0284(15) 0.0000(10) 0.0036(11) -0.0004(11)
C12 0.0137(12) 0.0084(9) 0.0111(11) -0.0001(8) -0.0001(9) -0.0008(8)
C13 0.0123(12) 0.0141(9) 0.0131(11) -0.0002(9) -0.0022(9) 0.0008(8)
C14 0.0119(12) 0.0153(10) 0.0176(12) -0.0004(9) 0.0041(9) -0.0016(9)
C15 0.0197(13) 0.0159(10) 0.0081(10) -0.0033(9) 0.0022(9) -0.0011(8)
C16 0.0146(13) 0.0138(10) 0.0100(11) -0.0019(9) -0.0041(9) 0.0000(8)
C17 0.0160(14) 0.0112(9) 0.0105(10) -0.0004(8) -0.0008(9) 0.0005(8)
C18 0.0156(13) 0.0095(9) 0.0114(11) -0.0001(9) 0.0034(9) -0.0025(8)
C19 0.0163(13) 0.0112(9) 0.0124(11) 0.0012(9) 0.0023(9) 0.0014(8)
C20 0.0134(13) 0.0133(9) 0.0149(11) 0.0023(9) 0.0036(9) 0.0008(8)
C21 0.0152(13) 0.0160(10) 0.0174(12) 0.0014(9) 0.0054(10) 0.0007(9)
C22 0.0130(13) 0.0187(11) 0.0296(14) -0.0006(10) 0.0033(11) 0.0052(10)
O1 0.0127(8) 0.0139(7) 0.0104(7) 0.0027(7) -0.0018(7) -0.0017(6)
O2 0.0112(9) 0.0196(7) 0.0125(8) -0.0005(6) -0.0013(6) -0.0020(6)
O3 0.0136(9) 0.0136(7) 0.0074(7) 0.0030(6) 0.0002(6) -0.0015(6)
O4 0.0130(9) 0.0142(7) 0.0114(8) 0.0000(6) 0.0000(6) 0.0014(6)
F1 0.0135(7) 0.0178(6) 0.0134(7) -0.0051(5) 0.0008(5) 0.0006(5)
F2 0.0214(8) 0.0256(7) 0.0100(7) -0.0049(6) 0.0040(6) 0.0020(5)
F3 0.0225(8) 0.0292(7) 0.0094(7) 0.0036(6) -0.0045(6) 0.0002(6)
F4 0.0138(7) 0.0262(7) 0.0156(7) 0.0045(6) -0.0047(5) -0.0005(5)
F5 0.0160(8) 0.0242(7) 0.0174(7) -0.0043(6) 0.0008(6) 0.0054(6)
F6 0.0133(8) 0.0213(6) 0.0184(7) -0.0033(6) -0.0007(6) -0.0083(5)
F7 0.0176(8) 0.0184(6) 0.0291(8) -0.0013(6) 0.0044(6) 0.0019(6)
F8 0.0195(8) 0.0293(7) 0.0182(7) 0.0048(6) -0.0044(6) -0.0123(6)
F9 0.0205(9) 0.0278(7) 0.0250(8) 0.0104(7) 0.0022(6) 0.0033(6)
F10 0.0209(8) 0.0428(9) 0.0142(7) 0.0032(7) -0.0044(6) -0.0018(7)
F11 0.0340(10) 0.0337(8) 0.0206(8) -0.0028(7) 0.0095(7) 0.0016(7)
F12 0.0103(8) 0.0557(11) 0.0519(11) 0.0003(8) 0.0022(8) 0.0075(9)
F13 0.0226(9) 0.0291(8) 0.0395(10) -0.0070(7) 0.0060(7) -0.0067(7)
F14 0.0117(8) 0.0283(7) 0.0141(7) 0.0044(6) -0.0019(5) 0.0006(6)
F15 0.0133(8) 0.0339(8) 0.0188(8) 0.0037(6) 0.0058(6) -0.0011(6)
F16 0.0218(8) 0.0293(7) 0.0091(6) -0.0021(6) 0.0044(6) -0.0016(6)
F17 0.0170(8) 0.0299(7) 0.0098(6) -0.0003(6) -0.0041(5) 0.0006(6)
F18 0.0199(8) 0.0178(6) 0.0153(7) -0.0003(6) 0.0055(6) -0.0049(5)
F19 0.0170(8) 0.0162(6) 0.0159(7) -0.0006(6) 0.0023(5) 0.0065(5)
F20 0.0148(8) 0.0171(6) 0.0232(8) 0.0024(6) 0.0003(6) 0.0068(6)
F21 0.0152(8) 0.0198(6) 0.0147(7) -0.0019(6) 0.0023(6) -0.0033(5)
F22 0.0220(9) 0.0279(7) 0.0180(7) -0.0007(7) 0.0082(6) 0.0002(6)
F23 0.0159(8) 0.0151(6) 0.0283(8) -0.0005(6) 0.0025(6) 0.0046(6)
F24 0.0171(8) 0.0249(7) 0.0398(10) 0.0088(6) 0.0032(7) 0.0010(7)
F25 0.0196(9) 0.0309(7) 0.0264(8) 0.0003(7) -0.0040(6) -0.0025(6)
F26 0.0140(8) 0.0339(8) 0.0519(11) -0.0053(7) 0.0019(7) 0.0175(8)
Cs1 0.01373(10) 0.01266(8) 0.01144(9) 0 0 0.00056(7)
Er1 0.00785(7) 0.01041(6) 0.00652(6) 0.00064(5) 0 0

loop_
_atom_type_symbol
_atom_type_description
_atom_type_scat_dispersion_real
_atom_type_scat_dispersion_imag
_atom_type_scat_source
C C 0.0033 0.0016 'International Tables Vol C Tables 4.2.6.8 and 6.1.1.4'
O O 0.0106 0.0060 'International Tables Vol C Tables 4.2.6.8 and 6.1.1.4'
F F 0.0171 0.0103 'International Tables Vol C Tables 4.2.6.8 and 6.1.1.4'
Cs Cs -0.3680 2.1192 'International Tables Vol C Tables 4.2.6.8 and 6.1.1.4'
Er Er -0.2586 4.9576 'International Tables Vol C Tables 4.2.6.8 and 6.1.1.4'

loop_
_geom_angle_atom_site_label_1
_geom_angle_atom_site_label_2
_geom_angle_atom_site_label_3
_geom_angle_site_symmetry_1
_geom_angle_site_symmetry_3
_geom_angle
O1 C1 C2 . 3 119.0(2)
O1 C1 C6 . . 124.9(2)
C2 C1 C6 3 . 116.1(2)
F1 C2 C3 . . 119.0(2)
F1 C2 C1 . 3_545 118.02(19)
C3 C2 C1 . 3_545 122.8(2)
F2 C3 C2 . . 120.0(2)
F2 C3 C4 . 3_545 119.2(2)
C2 C3 C4 . 3_545 120.7(2)
F3 C4 C5 . . 121.5(2)
F3 C4 C3 . 3 119.7(2)
C5 C4 C3 . 3 118.8(2)
F4 C5 C4 . . 117.4(2)
F4 C5 C6 . . 120.1(2)
C4 C5 C6 . . 122.3(2)
C5 C6 C1 . . 119.1(2)
C5 C6 C7 . . 124.3(2)
C1 C6 C7 . . 116.7(2)
O2 C7 C6 . . 124.3(2)
O2 C7 C8 . . 112.8(2)
C6 C7 C8 . . 122.69(19)
F6 C8 F5 . . 107.11(17)
F6 C8 C9 . . 110.36(19)
F5 C8 C9 . . 107.76(18)
F6 C8 C7 . . 112.21(18)
F5 C8 C7 . . 107.30(18)
C9 C8 C7 . . 111.85(18)
F8 C9 F7 . . 106.98(18)
F8 C9 C8 . . 108.33(19)
F7 C9 C8 . . 107.74(19)
F8 C9 C10 . . 108.3(2)
F7 C9 C10 . . 106.48(19)
C8 C9 C10 . . 118.45(19)
F10 C10 F9 . . 108.45(19)
F10 C10 C11 . . 108.8(2)
F9 C10 C11 . . 107.3(2)
F10 C10 C9 . . 108.6(2)
F9 C10 C9 . . 105.84(19)
C11 C10 C9 . . 117.5(2)
F12 C11 F11 . . 108.9(2)
F12 C11 F13 . . 108.9(2)
F11 C11 F13 . . 108.7(2)
F12 C11 C10 . . 108.8(2)
F11 C11 C10 . . 110.8(2)
F13 C11 C10 . . 110.6(2)
O3 C12 C13 . . 119.5(2)
O3 C12 C17 . 4_565 124.2(2)
C13 C12 C17 . 4_565 116.2(2)
O3 C12 Cs1 . . 41.18(10)
C13 C12 Cs1 . . 84.22(13)
C17 C12 Cs1 4_565 . 149.01(15)
F14 C13 C14 . . 119.4(2)
F14 C13 C12 . . 118.07(19)
C14 C13 C12 . . 122.5(2)
F15 C14 C13 . . 120.6(2)
F15 C14 C15 . . 118.9(2)
C13 C14 C15 . . 120.4(2)
F16 C15 C16 . . 121.9(2)
F16 C15 C14 . . 119.1(2)
C16 C15 C14 . . 119.0(2)
F17 C16 C15 . . 118.3(2)
F17 C16 C17 . 4_565 119.3(2)
C15 C16 C17 . 4_565 122.2(2)
C16 C17 C12 4_565 4_565 119.3(2)
C16 C17 C18 4_565 . 123.7(2)
C12 C17 C18 4_565 . 117.0(2)
O4 C18 C17 . . 123.4(2)
O4 C18 C19 . . 114.2(2)
C17 C18 C19 . . 122.36(19)
F18 C19 F19 . . 108.49(17)
F18 C19 C20 . . 108.40(18)
F19 C19 C20 . . 107.64(17)
F18 C19 C18 . . 109.24(17)
F19 C19 C18 . . 110.83(19)
C20 C19 C18 . . 112.14(18)
F20 C20 F21 . . 109.04(18)
F20 C20 C19 . . 109.32(17)
F21 C20 C19 . . 108.46(19)
F20 C20 C21 . . 108.25(19)
F21 C20 C21 . . 107.18(17)
C19 C20 C21 . . 114.46(19)
F23 C21 F22 . . 108.23(18)
F23 C21 C22 . . 107.88(19)
F22 C21 C22 . . 107.9(2)
F23 C21 C20 . . 108.61(19)
F22 C21 C20 . . 109.64(19)
C22 C21 C20 . . 114.37(19)
F25 C22 F24 . . 109.1(2)
F25 C22 F26 . . 108.9(2)
F24 C22 F26 . . 108.2(2)
F25 C22 C21 . . 110.8(2)
F24 C22 C21 . . 110.8(2)
F26 C22 C21 . . 109.0(2)
C1 O1 Er1 . . 128.74(13)
C1 O1 Cs1 . 3 121.80(13)
Er1 O1 Cs1 . 3 107.51(6)
C7 O2 Er1 . . 133.71(15)
C12 O3 Er1 . . 125.34(13)
C12 O3 Cs1 . . 122.51(13)
Er1 O3 Cs1 . . 111.07(5)
C18 O4 Er1 . . 133.09(15)
C2 F1 Cs1 . . 120.38(12)
C9 F7 Cs1 . . 114.41(13)
C9 F8 Cs1 . . 100.68(13)
C13 F14 Cs1 . . 115.02(13)
O3 Cs1 O3 . 2 128.32(6)
O3 Cs1 F1 . 2 103.02(4)
O3 Cs1 F1 2 2 61.66(4)
O3 Cs1 F1 . . 61.66(4)
O3 Cs1 F1 2 . 103.02(4)
F1 Cs1 F1 2 . 146.74(5)
O3 Cs1 O1 . 3_545 85.91(4)
O3 Cs1 O1 2 3_545 54.91(4)
F1 Cs1 O1 2 3_545 102.32(4)
F1 Cs1 O1 . 3_545 50.38(4)
O3 Cs1 O1 . 4_565 54.91(4)
O3 Cs1 O1 2 4_565 85.91(4)
F1 Cs1 O1 2 4_565 50.38(4)
F1 Cs1 O1 . 4_565 102.32(4)
O1 Cs1 O1 3_545 4_565 84.33(6)
O3 Cs1 F14 . 2 159.88(4)
O3 Cs1 F14 2 2 50.39(4)
F1 Cs1 F14 2 2 57.55(3)
F1 Cs1 F14 . 2 137.26(3)
O1 Cs1 F14 3_545 2 102.52(4)
O1 Cs1 F14 4_565 2 107.21(4)
O3 Cs1 F14 . . 50.39(4)
O3 Cs1 F14 2 . 159.88(4)
F1 Cs1 F14 2 . 137.26(3)
F1 Cs1 F14 . . 57.55(3)
O1 Cs1 F14 3_545 . 107.21(4)
O1 Cs1 F14 4_565 . 102.52(4)
F14 Cs1 F14 2 . 139.53(5)
O3 Cs1 F7 . . 100.73(4)
O3 Cs1 F7 2 . 110.28(4)
F1 Cs1 F7 2 . 61.37(4)
F1 Cs1 F7 . . 145.99(3)
O1 Cs1 F7 3_545 . 163.30(4)
O1 Cs1 F7 4_565 . 87.03(4)
F14 Cs1 F7 2 . 66.54(3)
F14 Cs1 F7 . . 88.59(3)
O3 Cs1 F7 . 2 110.28(4)
O3 Cs1 F7 2 2 100.73(4)
F1 Cs1 F7 2 2 145.99(3)
F1 Cs1 F7 . 2 61.37(4)
O1 Cs1 F7 3_545 2 87.03(4)
O1 Cs1 F7 4_565 2 163.30(4)
F14 Cs1 F7 2 2 88.59(3)
F14 Cs1 F7 . 2 66.54(3)
F7 Cs1 F7 . 2 104.65(5)
O3 Cs1 F8 . . 76.50(4)
O3 Cs1 F8 2 . 145.64(4)
F1 Cs1 F8 2 . 92.22(3)
F1 Cs1 F8 . . 110.48(3)
O1 Cs1 F8 3_545 . 159.36(3)
O1 Cs1 F8 4_565 . 94.07(4)
F14 Cs1 F8 2 . 97.62(3)
F14 Cs1 F8 . . 52.96(3)
F7 Cs1 F8 . . 35.64(3)
F7 Cs1 F8 2 . 89.00(3)
O3 Cs1 F8 . 2 145.64(4)
O3 Cs1 F8 2 2 76.50(4)
F1 Cs1 F8 2 2 110.48(3)
F1 Cs1 F8 . 2 92.22(3)
O1 Cs1 F8 3_545 2 94.07(4)
O1 Cs1 F8 4_565 2 159.36(3)
F14 Cs1 F8 2 2 52.96(3)
F14 Cs1 F8 . 2 97.62(3)
F7 Cs1 F8 . 2 89.00(3)
F7 Cs1 F8 2 2 35.64(3)
F8 Cs1 F8 . 2 94.45(5)
O1 Er1 O1 . 4_565 82.86(7)
O1 Er1 O3 . 4_565 78.36(5)
O1 Er1 O3 4_565 4_565 147.23(6)
O1 Er1 O3 . . 147.23(6)
O1 Er1 O3 4_565 . 78.36(5)
O3 Er1 O3 4_565 . 129.56(7)
O1 Er1 O4 . 4_565 142.45(6)
O1 Er1 O4 4_565 4_565 107.56(5)
O3 Er1 O4 4_565 4_565 74.10(5)
O3 Er1 O4 . 4_565 69.63(5)
O1 Er1 O4 . . 107.56(5)
O1 Er1 O4 4_565 . 142.45(6)
O3 Er1 O4 4_565 . 69.63(5)
O3 Er1 O4 . . 74.10(5)
O4 Er1 O4 4_565 . 86.24(7)
O1 Er1 O2 . . 70.49(6)
O1 Er1 O2 4_565 . 79.39(6)
O3 Er1 O2 4_565 . 118.18(5)
O3 Er1 O2 . . 79.76(5)
O4 Er1 O2 4_565 . 145.99(5)
O4 Er1 O2 . . 71.06(5)
O1 Er1 O2 . 4_565 79.39(6)
O1 Er1 O2 4_565 4_565 70.49(6)
O3 Er1 O2 4_565 4_565 79.76(5)
O3 Er1 O2 . 4_565 118.18(5)
O4 Er1 O2 4_565 4_565 71.06(5)
O4 Er1 O2 . 4_565 145.99(5)
O2 Er1 O2 . 4_565 139.57(7)
O1 Er1 Cs1 . 3 43.15(4)
O1 Er1 Cs1 4_565 3 110.20(4)
O3 Er1 Cs1 4_565 3 40.21(4)
O3 Er1 Cs1 . 3 169.15(4)
O4 Er1 Cs1 4_565 3 100.81(4)
O4 Er1 Cs1 . 3 100.75(4)
O2 Er1 Cs1 . 3 107.92(4)
O2 Er1 Cs1 4_565 3 61.00(4)
O1 Er1 Cs1 . . 110.20(4)
O1 Er1 Cs1 4_565 . 43.15(4)
O3 Er1 Cs1 4_565 . 169.15(4)
O3 Er1 Cs1 . . 40.21(4)
O4 Er1 Cs1 4_565 . 100.75(4)
O4 Er1 Cs1 . . 100.81(4)
O2 Er1 Cs1 . . 61.00(4)
O2 Er1 Cs1 4_565 . 107.92(4)
Cs1 Er1 Cs1 3 . 150.301(4)

loop_
_geom_bond_atom_site_label_1
_geom_bond_atom_site_label_2
_geom_bond_site_symmetry_2
_geom_bond_distance
C1 O1 . 1.294(3)
C1 C2 3 1.416(3)
C1 C6 . 1.435(3)
C2 F1 . 1.354(3)
C2 C3 . 1.364(3)
C2 C1 3_545 1.416(3)
C3 F2 . 1.335(3)
C3 C4 3_545 1.397(3)
C4 F3 . 1.337(2)
C4 C5 . 1.362(3)
C4 C3 3 1.397(3)
C5 F4 . 1.338(3)
C5 C6 . 1.418(3)
C6 C7 . 1.450(3)
C7 O2 . 1.232(3)
C7 C8 . 1.550(3)
C8 F6 . 1.344(3)
C8 F5 . 1.352(3)
C8 C9 . 1.549(3)
C9 F8 . 1.345(3)
C9 F7 . 1.357(3)
C9 C10 . 1.552(4)
C10 F10 . 1.340(3)
C10 F9 . 1.350(3)
C10 C11 . 1.535(4)
C11 F12 . 1.320(3)
C11 F11 . 1.324(3)
C11 F13 . 1.331(3)
C12 O3 . 1.298(3)
C12 C13 . 1.414(3)
C12 C17 4_565 1.434(3)
C12 Cs1 . 3.897(2)
C13 F14 . 1.344(3)
C13 C14 . 1.367(3)
C14 F15 . 1.326(3)
C14 C15 . 1.404(3)
C15 F16 . 1.339(2)
C15 C16 . 1.352(3)
C16 F17 . 1.345(3)
C16 C17 4_565 1.414(3)
C17 C16 4_565 1.414(3)
C17 C12 4_565 1.434(3)
C17 C18 . 1.448(3)
C18 O4 . 1.233(3)
C18 C19 . 1.553(3)
C19 F18 . 1.353(2)
C19 F19 . 1.355(2)
C19 C20 . 1.551(3)
C20 F20 . 1.345(2)
C20 F21 . 1.351(3)
C20 C21 . 1.554(3)
C21 F23 . 1.344(2)
C21 F22 . 1.346(3)
C21 C22 . 1.547(4)
C22 F25 . 1.322(3)
C22 F24 . 1.328(3)
C22 F26 . 1.329(3)
O1 Er1 . 2.2602(14)
O1 Cs1 3 3.1542(16)
O2 Er1 . 2.3854(16)
O3 Er1 . 2.2654(14)
O3 Cs1 . 3.0429(15)
O4 Er1 . 2.3832(15)
F1 Cs1 . 3.1410(13)
F7 Cs1 . 3.3793(14)
F8 Cs1 . 3.6630(15)
F14 Cs1 . 3.2515(14)
Cs1 O3 2 3.0429(15)
Cs1 F1 2 3.1409(13)
Cs1 O1 3_545 3.1543(16)
Cs1 O1 4_565 3.1542(16)
Cs1 F14 2 3.2515(14)
Cs1 F7 2 3.3793(14)
Cs1 F8 2 3.6631(15)
Er1 O1 4_565 2.2602(14)
Er1 O3 4_565 2.2653(14)
Er1 O4 4_565 2.3832(15)
Er1 O2 4_565 2.3854(16)

loop_
_geom_torsion_atom_site_label_1
_geom_torsion_atom_site_label_2
_geom_torsion_atom_site_label_3
_geom_torsion_atom_site_label_4
_geom_torsion_site_symmetry_1
_geom_torsion_site_symmetry_4
_geom_torsion
F1 C2 C3 F2 . . -1.3(3)
C1 C2 C3 F2 3_545 . -176.37(19)
F1 C2 C3 C4 . 3_545 175.35(18)
C1 C2 C3 C4 3_545 3_545 0.2(3)
F3 C4 C5 F4 . . 2.4(3)
C3 C4 C5 F4 3 . -175.40(19)
F3 C4 C5 C6 . . 177.48(19)
C3 C4 C5 C6 3 . -0.4(3)
F4 C5 C6 C1 . . 172.00(18)
C4 C5 C6 C1 . . -2.9(3)
F4 C5 C6 C7 . . -9.0(3)
C4 C5 C6 C7 . . 176.1(2)
O1 C1 C6 C5 . . -175.54(19)
C2 C1 C6 C5 3 . 4.6(3)
O1 C1 C6 C7 . . 5.4(3)
C2 C1 C6 C7 3 . -174.46(18)
C5 C6 C7 O2 . . 152.8(2)
C1 C6 C7 O2 . . -28.2(3)
C5 C6 C7 C8 . . -33.1(3)
C1 C6 C7 C8 . . 145.9(2)
O2 C7 C8 F6 . . 162.75(18)
C6 C7 C8 F6 . . -12.0(3)
O2 C7 C8 F5 . . 45.4(2)
C6 C7 C8 F5 . . -129.3(2)
O2 C7 C8 C9 . . -72.6(2)
C6 C7 C8 C9 . . 112.7(2)
F6 C8 C9 F8 . . -161.18(18)
F5 C8 C9 F8 . . -44.5(2)
C7 C8 C9 F8 . . 73.2(2)
F6 C8 C9 F7 . . 83.4(2)
F5 C8 C9 F7 . . -159.96(18)
C7 C8 C9 F7 . . -42.3(2)
F6 C8 C9 C10 . . -37.4(3)
F5 C8 C9 C10 . . 79.2(2)
C7 C8 C9 C10 . . -163.1(2)
F8 C9 C10 F10 . . -168.93(18)
F7 C9 C10 F10 . . -54.2(2)
C8 C9 C10 F10 . . 67.3(3)
F8 C9 C10 F9 . . -52.7(2)
F7 C9 C10 F9 . . 62.1(2)
C8 C9 C10 F9 . . -176.46(19)
F8 C9 C10 C11 . . 67.1(3)
F7 C9 C10 C11 . . -178.11(19)
C8 C9 C10 C11 . . -56.7(3)
F10 C10 C11 F12 . . 64.2(3)
F9 C10 C11 F12 . . -52.9(3)
C9 C10 C11 F12 . . -171.9(2)
F10 C10 C11 F11 . . -176.0(2)
F9 C10 C11 F11 . . 66.9(3)
C9 C10 C11 F11 . . -52.2(3)
F10 C10 C11 F13 . . -55.3(3)
F9 C10 C11 F13 . . -172.5(2)
C9 C10 C11 F13 . . 68.5(3)
O3 C12 C13 F14 . . 1.4(3)
C17 C12 C13 F14 4_565 . -176.31(18)
Cs1 C12 C13 F14 . . -20.72(17)
O3 C12 C13 C14 . . -177.4(2)
C17 C12 C13 C14 4_565 . 4.9(3)
Cs1 C12 C13 C14 . . 160.5(2)
F14 C13 C14 F15 . . -1.2(3)
C12 C13 C14 F15 . . 177.58(19)
F14 C13 C14 C15 . . -179.51(19)
C12 C13 C14 C15 . . -0.7(3)
F15 C14 C15 F16 . . -3.4(3)
C13 C14 C15 F16 . . 174.96(19)
F15 C14 C15 C16 . . 178.4(2)
C13 C14 C15 C16 . . -3.2(3)
F16 C15 C16 F17 . . 0.3(3)
C14 C15 C16 F17 . . 178.48(19)
F16 C15 C16 C17 . 4_565 -175.35(19)
C14 C15 C16 C17 . 4_565 2.8(3)
C16 C17 C18 O4 4_565 . -153.3(2)
C12 C17 C18 O4 4_565 . 27.0(3)
C16 C17 C18 C19 4_565 . 29.4(3)
C12 C17 C18 C19 4_565 . -150.33(19)
O4 C18 C19 F18 . . 93.4(2)
C17 C18 C19 F18 . . -89.1(2)
O4 C18 C19 F19 . . -147.14(18)
C17 C18 C19 F19 . . 30.4(3)
O4 C18 C19 C20 . . -26.8(2)
C17 C18 C19 C20 . . 150.72(19)
F18 C19 C20 F20 . . -47.5(2)
F19 C19 C20 F20 . . -164.65(17)
C18 C19 C20 F20 . . 73.2(2)
F18 C19 C20 F21 . . -166.28(16)
F19 C19 C20 F21 . . 76.6(2)
C18 C19 C20 F21 . . -45.6(2)
F18 C19 C20 C21 . . 74.1(2)
F19 C19 C20 C21 . . -43.0(2)
C18 C19 C20 C21 . . -165.20(17)
F20 C20 C21 F23 . . -158.72(18)
F21 C20 C21 F23 . . -41.2(2)
C19 C20 C21 F23 . . 79.1(2)
F20 C20 C21 F22 . . 83.2(2)
F21 C20 C21 F22 . . -159.32(18)
C19 C20 C21 F22 . . -39.0(2)
F20 C20 C21 C22 . . -38.2(3)
F21 C20 C21 C22 . . 79.3(2)
C19 C20 C21 C22 . . -160.38(19)
F23 C21 C22 F25 . . 73.0(2)
F22 C21 C22 F25 . . -170.22(17)
C20 C21 C22 F25 . . -47.9(3)
F23 C21 C22 F24 . . -165.73(19)
F22 C21 C22 F24 . . -49.0(2)
C20 C21 C22 F24 . . 73.3(3)
F23 C21 C22 F26 . . -46.8(3)
F22 C21 C22 F26 . . 70.0(2)
C20 C21 C22 F26 . . -167.71(19)
C2 C1 O1 Er1 3 . -136.39(17)
C6 C1 O1 Er1 . . 43.8(3)
C2 C1 O1 Cs1 3 3 25.7(2)
C6 C1 O1 Cs1 . 3 -154.19(16)
C6 C7 O2 Er1 . . 3.4(3)
C8 C7 O2 Er1 . . -171.16(13)
C13 C12 O3 Er1 . . 132.40(17)
C17 C12 O3 Er1 4_565 . -50.1(3)
Cs1 C12 O3 Er1 . . 167.0(2)
C13 C12 O3 Cs1 . . -34.6(2)
C17 C12 O3 Cs1 4_565 . 142.85(16)
C17 C18 O4 Er1 . . 1.8(3)
C19 C18 O4 Er1 . . 179.33(12)
C3 C2 F1 Cs1 . . 156.85(15)
C1 C2 F1 Cs1 3_545 . -27.8(2)
F8 C9 F7 Cs1 . . -16.1(2)
C8 C9 F7 Cs1 . . 100.25(16)
C10 C9 F7 Cs1 . . -131.72(14)
F7 C9 F8 Cs1 . . 13.67(19)
C8 C9 F8 Cs1 . . -102.23(16)
C10 C9 F8 Cs1 . . 128.10(15)
C14 C13 F14 Cs1 . . -153.44(16)
C12 C13 F14 Cs1 . . 27.7(2)
C12 O3 Cs1 O3 . 2 -122.26(16)
Er1 O3 Cs1 O3 . 2 69.04(5)
C12 O3 Cs1 F1 . 2 173.74(15)
Er1 O3 Cs1 F1 . 2 5.03(7)
C12 O3 Cs1 F1 . . -38.00(15)
Er1 O3 Cs1 F1 . . 153.30(7)
C12 O3 Cs1 O1 . 3_545 -84.55(15)
Er1 O3 Cs1 O1 . 3_545 106.75(6)
C12 O3 Cs1 O1 . 4_565 -170.48(17)
Er1 O3 Cs1 O1 . 4_565 20.82(5)
C12 O3 Cs1 F14 . 2 159.56(14)
Er1 O3 Cs1 F14 . 2 -9.14(15)
C12 O3 Cs1 F14 . . 31.83(14)
Er1 O3 Cs1 F14 . . -136.88(8)
C12 O3 Cs1 F7 . . 110.91(15)
Er1 O3 Cs1 F7 . . -57.79(6)
C12 O3 Cs1 F7 . 2 0.77(16)
Er1 O3 Cs1 F7 . 2 -167.94(5)
C12 O3 Cs1 F8 . . 84.57(15)
Er1 O3 Cs1 F8 . . -84.13(6)
C12 O3 Cs1 F8 . 2 6.69(19)
Er1 O3 Cs1 F8 . 2 -162.01(4)
C2 F1 Cs1 O3 . . -84.05(13)
C2 F1 Cs1 O3 . 2 42.70(13)
C2 F1 Cs1 F1 . 2 -14.89(12)
C2 F1 Cs1 O1 . 3_545 25.91(12)
C2 F1 Cs1 O1 . 4_565 -45.90(13)
C2 F1 Cs1 F14 . 2 87.15(14)
C2 F1 Cs1 F14 . . -143.03(14)
C2 F1 Cs1 F7 . . -149.14(12)
C2 F1 Cs1 F7 . 2 137.95(13)
C2 F1 Cs1 F8 . . -145.06(12)
C2 F1 Cs1 F8 . 2 119.36(13)
C13 F14 Cs1 O3 . . -28.39(12)
C13 F14 Cs1 O3 . 2 66.26(18)
C13 F14 Cs1 F1 . 2 -90.71(13)
C13 F14 Cs1 F1 . . 49.83(12)
C13 F14 Cs1 O1 . 3_545 40.93(13)
C13 F14 Cs1 O1 . 4_565 -46.94(13)
C13 F14 Cs1 F14 . 2 176.39(13)
C13 F14 Cs1 F7 . . -133.59(13)
C13 F14 Cs1 F7 . 2 119.77(13)
C13 F14 Cs1 F8 . . -132.56(14)
C13 F14 Cs1 F8 . 2 137.61(13)
C9 F7 Cs1 O3 . . -38.17(14)
C9 F7 Cs1 O3 . 2 -176.15(14)
C9 F7 Cs1 F1 . 2 -137.25(15)
C9 F7 Cs1 F1 . . 16.16(17)
C9 F7 Cs1 O1 . 3_545 -150.46(16)
C9 F7 Cs1 O1 . 4_565 -91.61(14)
C9 F7 Cs1 F14 . 2 158.17(15)
C9 F7 Cs1 F14 . . 11.00(14)
C9 F7 Cs1 F7 . 2 76.29(14)
C9 F7 Cs1 F8 . . 9.59(13)
C9 F7 Cs1 F8 . 2 108.65(14)
C9 F8 Cs1 O3 . . 122.61(13)
C9 F8 Cs1 O3 . 2 -18.53(16)
C9 F8 Cs1 F1 . 2 19.74(13)
C9 F8 Cs1 F1 . . 174.95(13)
C9 F8 Cs1 O1 . 3_545 154.89(14)
C9 F8 Cs1 O1 . 4_565 70.18(13)
C9 F8 Cs1 F14 . 2 -37.81(13)
C9 F8 Cs1 F14 . . 172.80(14)
C9 F8 Cs1 F7 . . -8.97(12)
C9 F8 Cs1 F7 . 2 -126.25(13)
C9 F8 Cs1 F8 . 2 -91.00(13)
C1 O1 Er1 O1 . 4_565 34.08(16)
Cs1 O1 Er1 O1 3 4_565 -129.97(9)
C1 O1 Er1 O3 . 4_565 -172.9(2)
Cs1 O1 Er1 O3 3 4_565 23.02(5)
C1 O1 Er1 O3 . . -21.1(2)
Cs1 O1 Er1 O3 3 . 174.80(7)
C1 O1 Er1 O4 . 4_565 143.71(17)
Cs1 O1 Er1 O4 3 4_565 -20.34(11)
C1 O1 Er1 O4 . . -108.90(19)
Cs1 O1 Er1 O4 3 . 87.05(6)
C1 O1 Er1 O2 . . -47.15(18)
Cs1 O1 Er1 O2 3 . 148.80(7)
C1 O1 Er1 O2 . 4_565 105.47(19)
Cs1 O1 Er1 O2 3 4_565 -58.58(5)
C1 O1 Er1 Cs1 . 3 164.1(2)
C1 O1 Er1 Cs1 . . 0.1(2)
Cs1 O1 Er1 Cs1 3 . -163.92(3)
C12 O3 Er1 O1 . . -136.47(16)
Cs1 O3 Er1 O1 . . 31.84(13)
C12 O3 Er1 O1 . 4_565 167.21(18)
Cs1 O3 Er1 O1 . 4_565 -24.48(6)
C12 O3 Er1 O3 . 4_565 6.60(16)
Cs1 O3 Er1 O3 . 4_565 174.92(7)
C12 O3 Er1 O4 . 4_565 53.31(17)
Cs1 O3 Er1 O4 . 4_565 -138.38(7)
C12 O3 Er1 O4 . . -38.59(17)
Cs1 O3 Er1 O4 . . 129.73(7)
C12 O3 Er1 O2 . . -111.64(17)
Cs1 O3 Er1 O2 . . 56.67(6)
C12 O3 Er1 O2 . 4_565 107.03(17)
Cs1 O3 Er1 O2 . 4_565 -84.66(7)
C12 O3 Er1 Cs1 . 3 24.3(3)
Cs1 O3 Er1 Cs1 . 3 -167.39(16)
C12 O3 Er1 Cs1 . . -168.3(2)
C18 O4 Er1 O1 . . -101.78(18)
C18 O4 Er1 O1 . 4_565 156.81(17)
C18 O4 Er1 O3 . 4_565 -31.86(18)
C18 O4 Er1 O3 . . 112.44(19)
C18 O4 Er1 O4 . 4_565 42.57(16)
C18 O4 Er1 O2 . . -163.16(19)
C18 O4 Er1 O2 . 4_565 -4.7(2)
C18 O4 Er1 Cs1 . 3 -57.74(18)
C18 O4 Er1 Cs1 . . 142.81(18)
C7 O2 Er1 O1 . . 25.15(19)
C7 O2 Er1 O1 . 4_565 -60.96(19)
C7 O2 Er1 O3 . 4_565 89.5(2)
C7 O2 Er1 O3 . . -140.9(2)
C7 O2 Er1 O4 . 4_565 -166.70(17)
C7 O2 Er1 O4 . . 142.5(2)
C7 O2 Er1 O2 . 4_565 -19.03(18)
C7 O2 Er1 Cs1 . 3 47.0(2)
C7 O2 Er1 Cs1 . . -102.82(19)
O3 Cs1 Er1 O1 . . -162.28(8)
O3 Cs1 Er1 O1 2 . 71.11(5)
F1 Cs1 Er1 O1 2 . 22.81(5)
F1 Cs1 Er1 O1 . . 174.40(5)
O1 Cs1 Er1 O1 3_545 . 124.41(3)
O1 Cs1 Er1 O1 4_565 . 54.12(10)
F14 Cs1 Er1 O1 2 . 13.54(6)
F14 Cs1 Er1 O1 . . -128.91(5)
F7 Cs1 Er1 O1 . . -38.85(5)
F7 Cs1 Er1 O1 2 . -145.20(6)
F8 Cs1 Er1 O1 . . -73.76(5)
F8 Cs1 Er1 O1 2 . -95.29(12)
O3 Cs1 Er1 O1 . 4_565 143.60(9)
O3 Cs1 Er1 O1 2 4_565 17.00(7)
F1 Cs1 Er1 O1 2 4_565 -31.31(6)
F1 Cs1 Er1 O1 . 4_565 120.28(6)
O1 Cs1 Er1 O1 3_545 4_565 70.29(8)
F14 Cs1 Er1 O1 2 4_565 -40.57(7)
F14 Cs1 Er1 O1 . 4_565 176.97(6)
F7 Cs1 Er1 O1 . 4_565 -92.97(6)
F7 Cs1 Er1 O1 2 4_565 160.69(7)
F8 Cs1 Er1 O1 . 4_565 -127.88(6)
F8 Cs1 Er1 O1 2 4_565 -149.41(13)
O3 Cs1 Er1 O3 . 4_565 -21.3(3)
O3 Cs1 Er1 O3 2 4_565 -147.9(2)
F1 Cs1 Er1 O3 2 4_565 163.8(2)
F1 Cs1 Er1 O3 . 4_565 -44.6(2)
O1 Cs1 Er1 O3 3_545 4_565 -94.6(2)
O1 Cs1 Er1 O3 4_565 4_565 -164.9(2)
F14 Cs1 Er1 O3 2 4_565 154.5(2)
F14 Cs1 Er1 O3 . 4_565 12.1(2)
F7 Cs1 Er1 O3 . 4_565 102.1(2)
F7 Cs1 Er1 O3 2 4_565 -4.2(2)
F8 Cs1 Er1 O3 . 4_565 67.2(2)
F8 Cs1 Er1 O3 2 4_565 45.7(2)
O3 Cs1 Er1 O3 2 . -126.60(8)
F1 Cs1 Er1 O3 2 . -174.91(7)
F1 Cs1 Er1 O3 . . -23.32(7)
O1 Cs1 Er1 O3 3_545 . -73.31(7)
O1 Cs1 Er1 O3 4_565 . -143.60(9)
F14 Cs1 Er1 O3 2 . 175.83(7)
F14 Cs1 Er1 O3 . . 33.37(7)
F7 Cs1 Er1 O3 . . 123.43(7)
F7 Cs1 Er1 O3 2 . 17.09(7)
F8 Cs1 Er1 O3 . . 88.52(7)
F8 Cs1 Er1 O3 2 . 66.99(13)
O3 Cs1 Er1 O4 . 4_565 39.33(7)
O3 Cs1 Er1 O4 2 4_565 -87.27(5)
F1 Cs1 Er1 O4 2 4_565 -135.58(5)
F1 Cs1 Er1 O4 . 4_565 16.01(5)
O1 Cs1 Er1 O4 3_545 4_565 -33.98(5)
O1 Cs1 Er1 O4 4_565 4_565 -104.27(7)
F14 Cs1 Er1 O4 2 4_565 -144.84(5)
F14 Cs1 Er1 O4 . 4_565 72.70(5)
F7 Cs1 Er1 O4 . 4_565 162.76(5)
F7 Cs1 Er1 O4 2 4_565 56.41(5)
F8 Cs1 Er1 O4 . 4_565 127.85(4)
F8 Cs1 Er1 O4 2 4_565 106.32(12)
O3 Cs1 Er1 O4 . . -48.86(7)
O3 Cs1 Er1 O4 2 . -175.46(5)
F1 Cs1 Er1 O4 2 . 136.24(5)
F1 Cs1 Er1 O4 . . -72.17(4)
O1 Cs1 Er1 O4 3_545 . -122.17(5)
O1 Cs1 Er1 O4 4_565 . 167.54(7)
F14 Cs1 Er1 O4 2 . 126.97(5)
F14 Cs1 Er1 O4 . . -15.48(5)
F7 Cs1 Er1 O4 . . 74.57(4)
F7 Cs1 Er1 O4 2 . -31.77(5)
F8 Cs1 Er1 O4 . . 39.66(4)
F8 Cs1 Er1 O4 2 . 18.13(12)
O3 Cs1 Er1 O2 . . -109.93(8)
O3 Cs1 Er1 O2 2 . 123.47(5)
F1 Cs1 Er1 O2 2 . 75.16(5)
F1 Cs1 Er1 O2 . . -133.25(5)
O1 Cs1 Er1 O2 3_545 . 176.76(5)
O1 Cs1 Er1 O2 4_565 . 106.47(7)
F14 Cs1 Er1 O2 2 . 65.89(5)
F14 Cs1 Er1 O2 . . -76.56(5)
F7 Cs1 Er1 O2 . . 13.50(5)
F7 Cs1 Er1 O2 2 . -92.85(6)
F8 Cs1 Er1 O2 . . -21.41(5)
F8 Cs1 Er1 O2 2 . -42.94(12)
O3 Cs1 Er1 O2 . 4_565 112.72(7)
O3 Cs1 Er1 O2 2 4_565 -13.88(5)
F1 Cs1 Er1 O2 2 4_565 -62.19(5)
F1 Cs1 Er1 O2 . 4_565 89.40(5)
O1 Cs1 Er1 O2 3_545 4_565 39.41(5)
O1 Cs1 Er1 O2 4_565 4_565 -30.88(7)
F14 Cs1 Er1 O2 2 4_565 -71.45(5)
F14 Cs1 Er1 O2 . 4_565 146.09(5)
F7 Cs1 Er1 O2 . 4_565 -123.85(5)
F7 Cs1 Er1 O2 2 4_565 129.81(5)
F8 Cs1 Er1 O2 . 4_565 -158.76(4)
F8 Cs1 Er1 O2 2 4_565 179.71(12)
O3 Cs1 Er1 Cs1 . 3 175.24(6)
O3 Cs1 Er1 Cs1 2 3 48.64(3)
F1 Cs1 Er1 Cs1 2 3 0.33(3)
F1 Cs1 Er1 Cs1 . 3 151.93(2)
O1 Cs1 Er1 Cs1 3_545 3 101.93(3)
O1 Cs1 Er1 Cs1 4_565 3 31.64(6)
F14 Cs1 Er1 Cs1 2 3 -8.93(3)
F14 Cs1 Er1 Cs1 . 3 -151.38(3)
F7 Cs1 Er1 Cs1 . 3 -61.33(2)
F7 Cs1 Er1 Cs1 2 3 -167.67(4)
F8 Cs1 Er1 Cs1 . 3 -96.24(2)
F8 Cs1 Er1 Cs1 2 3 -117.77(11)
